data_4303109
loop_
_publ_author_name
'Felix Konrad'
'Julio Lloret Fillol'
'Hubert Wadepohl'
'Lutz H. Gade'

_publ_section_title
;
Bis(oxazolinylmethyl)pyrrole Derivatives and Their Coordination as Chiral
"Pincer" Ligands to Rhodium
;
_journal_name_full 'Inorganic Chemistry'
_journal_page_first 8523
_journal_page_last 8535
_journal_paper_doi 10.1021/ic901189k
_journal_volume 48
_journal_year 2009
_chemical_absolute_configuration ad
_chemical_formula_sum 'C27 H26 N3 O3 Rh'
_chemical_formula_weight 543.42
_space_group_IT_number 19
_symmetry_cell_setting orthorhombic
_symmetry_Int_Tables_number 19
_symmetry_space_group_name_Hall 'P 2ac 2ab'
_symmetry_space_group_name_H-M 'P 21 21 21'
_atom_sites_solution_hydrogens geom
_atom_sites_solution_primary heavy
_atom_sites_solution_secondary difmap
_audit_block_code ga_fk4
_audit_creation_method SHELXL-97
_cell_angle_alpha 90.00
_cell_angle_beta 90.00
_cell_angle_gamma 90.00
_cell_formula_units_Z 4
_cell_length_a 8.4471(5)
_cell_length_b 12.1670(7)
_cell_length_c 22.0014(12)
_cell_measurement_reflns_used 8100
_cell_measurement_temperature 100(2)
_cell_measurement_theta_max 31.52
_cell_measurement_theta_min 2.50
_cell_volume 2261.2(2)
_computing_cell_refinement 'SAINT (Bruker AXS, 1997-2006)'
_computing_data_collection 'SMART (Bruker AXS, 1997-2003)'
_computing_data_reduction 'SAINT (Bruker AXS, 1997-2006)'
_computing_molecular_graphics 'PLATON (Spek, 1980-2005)'
_computing_publication_material 'SHELXL-97 (Sheldrick, 1997)'
_computing_structure_refinement 'SHELXL-97 (Sheldrick, 1997)'
_computing_structure_solution 'DIRDIF (Beurskens et al., 1999-2008)'
_diffrn_ambient_temperature 100(2)
_diffrn_measured_fraction_theta_full 0.991
_diffrn_measured_fraction_theta_max 1.000
_diffrn_measurement_device_type 'CCD area detector (Bruker AXS Smart 1000)'
_diffrn_measurement_method '\f- and \w-scans'
_diffrn_radiation_monochromator graphite
_diffrn_radiation_probe x-ray
_diffrn_radiation_type MoK\a
_diffrn_radiation_wavelength 0.71073
_diffrn_reflns_av_R_equivalents 0.0632
_diffrn_reflns_av_sigmaI/netI 0.0399
_diffrn_reflns_limit_h_max 12
_diffrn_reflns_limit_h_min -12
_diffrn_reflns_limit_k_max 17
_diffrn_reflns_limit_k_min 0
_diffrn_reflns_limit_l_max 31
_diffrn_reflns_limit_l_min 0
_diffrn_reflns_number 55657
_diffrn_reflns_theta_full 31.00
_diffrn_reflns_theta_max 30.99
_diffrn_reflns_theta_min 1.85
_diffrn_source 'fine-focus sealed tube'
_exptl_absorpt_coefficient_mu 0.791
_exptl_absorpt_correction_T_max 0.7464
_exptl_absorpt_correction_T_min 0.6869
_exptl_absorpt_correction_type multi-scan
_exptl_absorpt_process_details 'SADABS (Bruker AXS, 2004-2007)'
_exptl_crystal_colour orange
_exptl_crystal_density_diffrn 1.596
_exptl_crystal_density_method 'not measured'
_exptl_crystal_description block
_exptl_crystal_F_000 1112
_exptl_crystal_size_max 0.18
_exptl_crystal_size_mid 0.13
_exptl_crystal_size_min 0.13
_refine_diff_density_max 0.944
_refine_diff_density_min -0.877
_refine_diff_density_rms 0.098
_refine_ls_abs_structure_details 'Flack H D (1983), Acta Cryst. A39, 876-881'
_refine_ls_abs_structure_Flack -0.07(3)
_refine_ls_extinction_method none
_refine_ls_goodness_of_fit_ref 1.093
_refine_ls_hydrogen_treatment constr
_refine_ls_matrix_type full
_refine_ls_number_parameters 307
_refine_ls_number_reflns 7207
_refine_ls_number_restraints 0
_refine_ls_restrained_S_all 1.093
_refine_ls_R_factor_all 0.0508
_refine_ls_R_factor_gt 0.0343
_refine_ls_shift/su_max 0.001
_refine_ls_shift/su_mean 0.000
_refine_ls_structure_factor_coef Fsqd
_refine_ls_weighting_details 'calc w=1/[\s^2^(Fo^2^)+(0.0379P)^2^+0.7768P] where P=(Fo^2^+2Fc^2^)/3'
_refine_ls_weighting_scheme calc
_refine_ls_wR_factor_gt 0.0778
_refine_ls_wR_factor_ref 0.0843
_reflns_number_gt 5492
_reflns_number_total 7207
_reflns_threshold_expression >2sigma(I)
_cod_data_source_file ic901189k_si_001_2.cif
_cod_data_source_block complex_5c
_cod_database_code 4303109
_audit_block_refno 504

loop_
_symmetry_equiv_pos_as_xyz
'x, y, z'
'-x+1/2, -y, z+1/2'
'x+1/2, -y+1/2, -z'
'-x, y+1/2, -z+1/2'

loop_
_atom_site_label
_atom_site_type_symbol
_atom_site_fract_x
_atom_site_fract_y
_atom_site_fract_z
_atom_site_U_iso_or_equiv
_atom_site_adp_type
_atom_site_occupancy
_atom_site_symmetry_multiplicity
_atom_site_calc_flag
_atom_site_refinement_flags
_atom_site_disorder_assembly
_atom_site_disorder_group
C1 C 0.5217(3) 0.1493(2) 0.50238(12) 0.0128(5) Uani 1 1 d . . .
H1 H 0.4219 0.1077 0.4941 0.015 Uiso 1 1 calc R . .
C2 C 0.5196(4) 0.1961(2) 0.56713(13) 0.0179(6) Uani 1 1 d . . .
H2A H 0.4117 0.1934 0.5846 0.022 Uiso 1 1 calc R . .
H2B H 0.5927 0.1550 0.5940 0.022 Uiso 1 1 calc R . .
C3 C 0.5645(3) 0.3316(2) 0.49960(13) 0.0135(5) Uani 1 1 d . . .
C4 C 0.5947(3) 0.4468(2) 0.48060(13) 0.0157(5) Uani 1 1 d . . .
H4A H 0.6624 0.4826 0.5115 0.019 Uiso 1 1 calc R . .
H4B H 0.4927 0.4868 0.4796 0.019 Uiso 1 1 calc R . .
C5 C 0.6728(3) 0.4576(2) 0.41989(13) 0.0149(5) Uani 1 1 d . . .
C6 C 0.7931(3) 0.5299(2) 0.40414(13) 0.0167(6) Uani 1 1 d . . .
H6 H 0.8423 0.5827 0.4298 0.020 Uiso 1 1 calc R . .
C7 C 0.8278(3) 0.5093(2) 0.34251(13) 0.0170(6) Uani 1 1 d . . .
H7 H 0.9063 0.5450 0.3187 0.020 Uiso 1 1 calc R . .
C8 C 0.7254(3) 0.4269(2) 0.32317(13) 0.0150(5) Uani 1 1 d . . .
C9 C 0.7213(4) 0.3759(2) 0.26106(13) 0.0190(6) Uani 1 1 d . . .
H9A H 0.7348 0.4351 0.2306 0.023 Uiso 1 1 calc R . .
H9B H 0.8134 0.3260 0.2572 0.023 Uiso 1 1 calc R . .
C10 C 0.5755(3) 0.3128(2) 0.24540(13) 0.0165(6) Uani 1 1 d . . .
C11 C 0.4219(4) 0.2216(2) 0.17819(13) 0.0199(6) Uani 1 1 d . . .
H11A H 0.4614 0.1513 0.1614 0.024 Uiso 1 1 calc R . .
H11B H 0.3380 0.2506 0.1512 0.024 Uiso 1 1 calc R . .
C12 C 0.3595(3) 0.2060(2) 0.24340(13) 0.0160(5) Uani 1 1 d . . .
H12 H 0.3594 0.1260 0.2536 0.019 Uiso 1 1 calc R . .
C13 C 0.1946(3) 0.2538(2) 0.25566(11) 0.0167(5) Uani 1 1 d . . .
H13A H 0.1145 0.2070 0.2354 0.020 Uiso 1 1 calc R . .
H13B H 0.1737 0.2514 0.2999 0.020 Uiso 1 1 calc R . .
C14 C 0.1752(3) 0.3705(2) 0.23371(13) 0.0160(5) Uani 1 1 d . . .
C15 C 0.0983(4) 0.3921(3) 0.17901(14) 0.0220(6) Uani 1 1 d . . .
H15 H 0.0542 0.3330 0.1564 0.026 Uiso 1 1 calc R . .
C16 C 0.0853(4) 0.4977(3) 0.15724(14) 0.0258(7) Uani 1 1 d . . .
H16 H 0.0326 0.5107 0.1198 0.031 Uiso 1 1 calc R . .
C17 C 0.1485(4) 0.5854(3) 0.18957(15) 0.0261(7) Uani 1 1 d . . .
H17 H 0.1416 0.6582 0.1742 0.031 Uiso 1 1 calc R . .
C18 C 0.2218(4) 0.5644(2) 0.24476(15) 0.0243(7) Uani 1 1 d . . .
H18 H 0.2629 0.6238 0.2679 0.029 Uiso 1 1 calc R . .
C19 C 0.2359(4) 0.4585(2) 0.26643(14) 0.0193(6) Uani 1 1 d . . .
H19 H 0.2876 0.4456 0.3041 0.023 Uiso 1 1 calc R . .
C20 C 0.6663(3) 0.0788(2) 0.48702(13) 0.0164(6) Uani 1 1 d . . .
H20A H 0.6807 0.0782 0.4424 0.020 Uiso 1 1 calc R . .
H20B H 0.7614 0.1132 0.5052 0.020 Uiso 1 1 calc R . .
C21 C 0.6549(3) -0.0378(2) 0.50907(12) 0.0144(5) Uani 1 1 d . . .
C22 C 0.7097(3) -0.0708(2) 0.56617(13) 0.0188(6) Uani 1 1 d . . .
H22 H 0.7582 -0.0181 0.5920 0.023 Uiso 1 1 calc R . .
C23 C 0.6954(4) -0.1770(3) 0.58573(14) 0.0236(7) Uani 1 1 d . . .
H23 H 0.7339 -0.1969 0.6248 0.028 Uiso 1 1 calc R . .
C24 C 0.6258(3) -0.2552(3) 0.54928(13) 0.0242(6) Uani 1 1 d . . .
H24 H 0.6169 -0.3289 0.5631 0.029 Uiso 1 1 calc R . .
C25 C 0.5683(4) -0.2260(2) 0.49211(14) 0.0249(7) Uani 1 1 d . . .
H25 H 0.5190 -0.2794 0.4669 0.030 Uiso 1 1 calc R . .
C26 C 0.5838(4) -0.1177(2) 0.47221(13) 0.0207(6) Uani 1 1 d . . .
H26 H 0.5457 -0.0979 0.4331 0.025 Uiso 1 1 calc R . .
C99 C 0.3877(3) 0.1249(2) 0.37426(13) 0.0160(5) Uani 1 1 d . . .
N1 N 0.5282(2) 0.25081(19) 0.46451(9) 0.0133(4) Uani 1 1 d . . .
N2 N 0.4812(3) 0.26279(17) 0.28069(10) 0.0150(4) Uani 1 1 d . . .
N3 N 0.6302(3) 0.39411(18) 0.37037(11) 0.0147(4) Uani 1 1 d . . .
O1 O 0.5723(2) 0.30966(16) 0.55923(9) 0.0165(4) Uani 1 1 d . . .
O2 O 0.5502(2) 0.30062(18) 0.18477(9) 0.0203(4) Uani 1 1 d . . .
O99 O 0.3219(2) 0.04150(16) 0.37487(10) 0.0211(4) Uani 1 1 d . . .
Rh1 Rh 0.49778(2) 0.253115(15) 0.372827(7) 0.01085(5) Uani 1 1 d . . .

loop_
_atom_site_aniso_label
_atom_site_aniso_U_11
_atom_site_aniso_U_22
_atom_site_aniso_U_33
_atom_site_aniso_U_23
_atom_site_aniso_U_13
_atom_site_aniso_U_12
C1 0.0130(14) 0.0132(11) 0.0122(12) 0.0018(9) -0.0011(10) -0.0004(10)
C2 0.0228(15) 0.0171(12) 0.0139(12) 0.0002(10) 0.0005(12) -0.0023(12)
C3 0.0121(12) 0.0150(13) 0.0133(14) -0.0005(10) 0.0012(10) 0.0010(10)
C4 0.0153(13) 0.0120(12) 0.0197(14) -0.0010(10) -0.0016(11) -0.0008(10)
C5 0.0151(13) 0.0129(12) 0.0166(14) 0.0013(10) -0.0015(10) -0.0002(10)
C6 0.0162(13) 0.0127(13) 0.0213(15) 0.0057(11) -0.0038(11) -0.0021(11)
C7 0.0128(12) 0.0163(13) 0.0219(15) 0.0069(11) -0.0004(11) -0.0023(10)
C8 0.0148(12) 0.0144(12) 0.0157(13) 0.0048(10) 0.0005(10) -0.0018(10)
C9 0.0195(14) 0.0146(13) 0.0229(15) 0.0019(12) 0.0026(12) -0.0001(11)
C10 0.0202(14) 0.0155(13) 0.0138(13) 0.0008(11) 0.0033(11) 0.0046(11)
C11 0.0228(14) 0.0228(15) 0.0142(13) -0.0025(11) 0.0031(11) -0.0028(11)
C12 0.0180(13) 0.0173(13) 0.0128(13) 0.0000(10) -0.0001(10) -0.0021(10)
C13 0.0175(12) 0.0175(12) 0.0149(11) -0.0007(13) -0.0011(9) -0.0005(12)
C14 0.0148(13) 0.0182(13) 0.0149(13) -0.0027(11) 0.0045(10) -0.0014(10)
C15 0.0189(13) 0.0254(15) 0.0218(15) -0.0011(12) -0.0045(12) -0.0022(12)
C16 0.0244(16) 0.0339(18) 0.0192(16) 0.0059(13) -0.0028(13) 0.0031(13)
C17 0.0234(15) 0.0218(15) 0.0330(18) 0.0065(14) 0.0031(14) 0.0070(13)
C18 0.0262(15) 0.0170(14) 0.0298(18) -0.0047(13) 0.0009(13) 0.0000(12)
C19 0.0210(14) 0.0210(14) 0.0158(14) -0.0008(12) 0.0022(11) -0.0017(12)
C20 0.0143(13) 0.0132(12) 0.0217(15) 0.0023(11) 0.0021(11) 0.0007(10)
C21 0.0148(12) 0.0141(12) 0.0145(13) 0.0002(10) 0.0026(10) 0.0037(10)
C22 0.0177(13) 0.0186(14) 0.0200(15) -0.0004(12) -0.0017(12) 0.0005(11)
C23 0.0245(15) 0.0275(16) 0.0187(15) 0.0061(12) 0.0009(12) 0.0096(13)
C24 0.0286(14) 0.0161(13) 0.0277(15) 0.0044(14) 0.0085(11) 0.0045(14)
C25 0.0340(16) 0.0188(16) 0.0217(15) -0.0048(11) -0.0005(13) 0.0012(12)
C26 0.0280(16) 0.0200(14) 0.0139(14) 0.0005(11) -0.0019(12) 0.0025(12)
C99 0.0184(12) 0.0180(12) 0.0117(12) -0.0014(11) 0.0009(11) 0.0033(10)
N1 0.0126(10) 0.0122(9) 0.0150(9) 0.0008(9) 0.0004(7) -0.0015(10)
N2 0.0164(11) 0.0132(10) 0.0154(9) -0.0013(8) 0.0024(8) -0.0002(10)
N3 0.0164(10) 0.0127(10) 0.0151(11) 0.0003(9) 0.0004(9) -0.0027(8)
O1 0.0215(10) 0.0129(9) 0.0151(10) -0.0005(8) -0.0003(8) -0.0024(8)
O2 0.0240(10) 0.0251(11) 0.0119(10) 0.0011(8) 0.0021(8) -0.0032(8)
O99 0.0264(10) 0.0188(10) 0.0181(10) -0.0009(9) 0.0001(9) -0.0058(8)
Rh1 0.01093(7) 0.01060(8) 0.01102(8) 0.00009(8) 0.00013(8) -0.00152(10)

loop_
_atom_type_symbol
_atom_type_description
_atom_type_scat_dispersion_real
_atom_type_scat_dispersion_imag
_atom_type_scat_source
C C 0.0033 0.0016 'International Tables Vol C Tables 4.2.6.8 and 6.1.1.4'
H H 0.0000 0.0000 'International Tables Vol C Tables 4.2.6.8 and 6.1.1.4'
N N 0.0061 0.0033 'International Tables Vol C Tables 4.2.6.8 and 6.1.1.4'
O O 0.0106 0.0060 'International Tables Vol C Tables 4.2.6.8 and 6.1.1.4'
Rh Rh -1.1178 0.9187 'International Tables Vol C Tables 4.2.6.8 and 6.1.1.4'

loop_
_geom_angle_atom_site_label_1
_geom_angle_atom_site_label_2
_geom_angle_atom_site_label_3
_geom_angle
_geom_angle_site_symmetry_1
_geom_angle_site_symmetry_3
_geom_angle_publ_flag
N1 C1 C20 108.1(2) . . ?
N1 C1 C2 102.2(2) . . ?
C20 C1 C2 115.0(2) . . ?
N1 C1 H1 110.4 . . ?
C20 C1 H1 110.4 . . ?
C2 C1 H1 110.4 . . ?
O1 C2 C1 103.7(2) . . ?
O1 C2 H2A 111.0 . . ?
C1 C2 H2A 111.0 . . ?
O1 C2 H2B 111.0 . . ?
C1 C2 H2B 111.0 . . ?
H2A C2 H2B 109.0 . . ?
N1 C3 O1 116.5(2) . . ?
N1 C3 C4 126.4(3) . . ?
O1 C3 C4 117.1(2) . . ?
C3 C4 C5 114.2(2) . . ?
C3 C4 H4A 108.7 . . ?
C5 C4 H4A 108.7 . . ?
C3 C4 H4B 108.7 . . ?
C5 C4 H4B 108.7 . . ?
H4A C4 H4B 107.6 . . ?
N3 C5 C6 110.3(2) . . ?
N3 C5 C4 122.7(2) . . ?
C6 C5 C4 127.0(3) . . ?
C5 C6 C7 106.2(3) . . ?
C5 C6 H6 126.9 . . ?
C7 C6 H6 126.9 . . ?
C8 C7 C6 107.1(3) . . ?
C8 C7 H7 126.5 . . ?
C6 C7 H7 126.5 . . ?
N3 C8 C7 110.0(3) . . ?
N3 C8 C9 123.7(2) . . ?
C7 C8 C9 126.2(3) . . ?
C10 C9 C8 116.2(2) . . ?
C10 C9 H9A 108.2 . . ?
C8 C9 H9A 108.2 . . ?
C10 C9 H9B 108.2 . . ?
C8 C9 H9B 108.2 . . ?
H9A C9 H9B 107.4 . . ?
N2 C10 O2 116.8(3) . . ?
N2 C10 C9 128.6(3) . . ?
O2 C10 C9 114.4(2) . . ?
O2 C11 C12 104.1(2) . . ?
O2 C11 H11A 110.9 . . ?
C12 C11 H11A 110.9 . . ?
O2 C11 H11B 110.9 . . ?
C12 C11 H11B 110.9 . . ?
H11A C11 H11B 109.0 . . ?
N2 C12 C13 110.8(2) . . ?
N2 C12 C11 102.7(2) . . ?
C13 C12 C11 115.4(2) . . ?
N2 C12 H12 109.2 . . ?
C13 C12 H12 109.2 . . ?
C11 C12 H12 109.2 . . ?
C14 C13 C12 113.5(2) . . ?
C14 C13 H13A 108.9 . . ?
C12 C13 H13A 108.9 . . ?
C14 C13 H13B 108.9 . . ?
C12 C13 H13B 108.9 . . ?
H13A C13 H13B 107.7 . . ?
C19 C14 C15 118.4(3) . . ?
C19 C14 C13 121.3(3) . . ?
C15 C14 C13 120.3(3) . . ?
C16 C15 C14 120.9(3) . . ?
C16 C15 H15 119.5 . . ?
C14 C15 H15 119.5 . . ?
C15 C16 C17 120.6(3) . . ?
C15 C16 H16 119.7 . . ?
C17 C16 H16 119.7 . . ?
C18 C17 C16 118.6(3) . . ?
C18 C17 H17 120.7 . . ?
C16 C17 H17 120.7 . . ?
C19 C18 C17 120.9(3) . . ?
C19 C18 H18 119.6 . . ?
C17 C18 H18 119.6 . . ?
C18 C19 C14 120.6(3) . . ?
C18 C19 H19 119.7 . . ?
C14 C19 H19 119.7 . . ?
C21 C20 C1 114.0(2) . . ?
C21 C20 H20A 108.7 . . ?
C1 C20 H20A 108.7 . . ?
C21 C20 H20B 108.7 . . ?
C1 C20 H20B 108.7 . . ?
H20A C20 H20B 107.6 . . ?
C22 C21 C26 117.6(3) . . ?
C22 C21 C20 122.7(3) . . ?
C26 C21 C20 119.7(3) . . ?
C23 C22 C21 121.7(3) . . ?
C23 C22 H22 119.2 . . ?
C21 C22 H22 119.2 . . ?
C22 C23 C24 120.5(3) . . ?
C22 C23 H23 119.7 . . ?
C24 C23 H23 119.7 . . ?
C23 C24 C25 119.9(3) . . ?
C23 C24 H24 120.1 . . ?
C25 C24 H24 120.1 . . ?
C24 C25 C26 119.4(3) . . ?
C24 C25 H25 120.3 . . ?
C26 C25 H25 120.3 . . ?
C25 C26 C21 121.0(3) . . ?
C25 C26 H26 119.5 . . ?
C21 C26 H26 119.5 . . ?
O99 C99 Rh1 177.9(2) . . ?
C3 N1 C1 107.8(2) . . ?
C3 N1 Rh1 127.91(19) . . ?
C1 N1 Rh1 124.13(16) . . ?
C10 N2 C12 108.6(2) . . ?
C10 N2 Rh1 126.5(2) . . ?
C12 N2 Rh1 124.80(16) . . ?
C8 N3 C5 106.3(2) . . ?
C8 N3 Rh1 125.68(19) . . ?
C5 N3 Rh1 126.07(18) . . ?
C3 O1 C2 106.9(2) . . ?
C10 O2 C11 106.6(2) . . ?
C99 Rh1 N1 92.04(11) . . ?
C99 Rh1 N2 91.82(11) . . ?
N1 Rh1 N2 175.83(8) . . ?
C99 Rh1 N3 177.62(10) . . ?
N1 Rh1 N3 88.20(9) . . ?
N2 Rh1 N3 87.87(9) . . ?

loop_
_geom_bond_atom_site_label_1
_geom_bond_atom_site_label_2
_geom_bond_distance
_geom_bond_site_symmetry_2
_geom_bond_publ_flag
C1 N1 1.491(3) . ?
C1 C20 1.531(4) . ?
C1 C2 1.534(4) . ?
C1 H1 1.0000 . ?
C2 O1 1.462(3) . ?
C2 H2A 0.9900 . ?
C2 H2B 0.9900 . ?
C3 N1 1.287(3) . ?
C3 O1 1.341(3) . ?
C3 C4 1.484(4) . ?
C4 C5 1.495(4) . ?
C4 H4A 0.9900 . ?
C4 H4B 0.9900 . ?
C5 N3 1.383(3) . ?
C5 C6 1.388(4) . ?
C6 C7 1.410(4) . ?
C6 H6 0.9500 . ?
C7 C8 1.391(4) . ?
C7 H7 0.9500 . ?
C8 N3 1.373(3) . ?
C8 C9 1.501(4) . ?
C9 C10 1.492(4) . ?
C9 H9A 0.9900 . ?
C9 H9B 0.9900 . ?
C10 N2 1.268(3) . ?
C10 O2 1.359(3) . ?
C11 O2 1.456(4) . ?
C11 C12 1.540(4) . ?
C11 H11A 0.9900 . ?
C11 H11B 0.9900 . ?
C12 N2 1.486(3) . ?
C12 C13 1.534(4) . ?
C12 H12 1.0000 . ?
C13 C14 1.508(4) . ?
C13 H13A 0.9900 . ?
C13 H13B 0.9900 . ?
C14 C19 1.388(4) . ?
C14 C15 1.393(4) . ?
C15 C16 1.376(4) . ?
C15 H15 0.9500 . ?
C16 C17 1.389(5) . ?
C16 H16 0.9500 . ?
C17 C18 1.387(5) . ?
C17 H17 0.9500 . ?
C18 C19 1.379(4) . ?
C18 H18 0.9500 . ?
C19 H19 0.9500 . ?
C20 C21 1.502(4) . ?
C20 H20A 0.9900 . ?
C20 H20B 0.9900 . ?
C21 C22 1.398(4) . ?
C21 C26 1.401(4) . ?
C22 C23 1.367(4) . ?
C22 H22 0.9500 . ?
C23 C24 1.377(5) . ?
C23 H23 0.9500 . ?
C24 C25 1.394(4) . ?
C24 H24 0.9500 . ?
C25 C26 1.395(4) . ?
C25 H25 0.9500 . ?
C26 H26 0.9500 . ?
C99 O99 1.157(3) . ?
C99 Rh1 1.817(3) . ?
N1 Rh1 2.034(2) . ?
N2 Rh1 2.035(2) . ?
N3 Rh1 2.049(2) . ?

loop_
_geom_torsion_atom_site_label_1
_geom_torsion_atom_site_label_2
_geom_torsion_atom_site_label_3
_geom_torsion_atom_site_label_4
_geom_torsion
_geom_torsion_site_symmetry_1
_geom_torsion_site_symmetry_2
_geom_torsion_site_symmetry_3
_geom_torsion_site_symmetry_4
_geom_torsion_publ_flag
N1 C1 C2 O1 -16.4(3) . . . . ?
C20 C1 C2 O1 100.5(2) . . . . ?
N1 C3 C4 C5 -34.3(4) . . . . ?
O1 C3 C4 C5 147.3(2) . . . . ?
C3 C4 C5 N3 41.9(4) . . . . ?
C3 C4 C5 C6 -138.7(3) . . . . ?
N3 C5 C6 C7 -0.7(3) . . . . ?
C4 C5 C6 C7 179.8(3) . . . . ?
C5 C6 C7 C8 1.0(3) . . . . ?
C6 C7 C8 N3 -0.9(3) . . . . ?
C6 C7 C8 C9 -178.4(3) . . . . ?
N3 C8 C9 C10 19.3(4) . . . . ?
C7 C8 C9 C10 -163.5(3) . . . . ?
C8 C9 C10 N2 -27.6(4) . . . . ?
C8 C9 C10 O2 158.4(2) . . . . ?
O2 C11 C12 N2 -10.4(3) . . . . ?
O2 C11 C12 C13 110.3(3) . . . . ?
N2 C12 C13 C14 67.5(3) . . . . ?
C11 C12 C13 C14 -48.6(3) . . . . ?
C12 C13 C14 C19 -78.3(3) . . . . ?
C12 C13 C14 C15 100.3(3) . . . . ?
C19 C14 C15 C16 1.2(4) . . . . ?
C13 C14 C15 C16 -177.4(3) . . . . ?
C14 C15 C16 C17 -0.2(5) . . . . ?
C15 C16 C17 C18 -1.3(5) . . . . ?
C16 C17 C18 C19 1.8(5) . . . . ?
C17 C18 C19 C14 -0.7(4) . . . . ?
C15 C14 C19 C18 -0.8(4) . . . . ?
C13 C14 C19 C18 177.8(3) . . . . ?
N1 C1 C20 C21 -165.0(2) . . . . ?
C2 C1 C20 C21 81.5(3) . . . . ?
C1 C20 C21 C22 -90.5(3) . . . . ?
C1 C20 C21 C26 88.1(3) . . . . ?
C26 C21 C22 C23 0.1(4) . . . . ?
C20 C21 C22 C23 178.8(3) . . . . ?
C21 C22 C23 C24 0.0(5) . . . . ?
C22 C23 C24 C25 -0.4(5) . . . . ?
C23 C24 C25 C26 0.7(5) . . . . ?
C24 C25 C26 C21 -0.6(5) . . . . ?
C22 C21 C26 C25 0.2(4) . . . . ?
C20 C21 C26 C25 -178.5(3) . . . . ?
O1 C3 N1 C1 -6.0(3) . . . . ?
C4 C3 N1 C1 175.5(2) . . . . ?
O1 C3 N1 Rh1 177.72(16) . . . . ?
C4 C3 N1 Rh1 -0.7(4) . . . . ?
C20 C1 N1 C3 -107.7(2) . . . . ?
C2 C1 N1 C3 14.0(3) . . . . ?
C20 C1 N1 Rh1 68.8(2) . . . . ?
C2 C1 N1 Rh1 -169.54(17) . . . . ?
O2 C10 N2 C12 -2.5(3) . . . . ?
C9 C10 N2 C12 -176.3(3) . . . . ?
O2 C10 N2 Rh1 174.33(17) . . . . ?
C9 C10 N2 Rh1 0.5(4) . . . . ?
C13 C12 N2 C10 -115.6(3) . . . . ?
C11 C12 N2 C10 8.1(3) . . . . ?
C13 C12 N2 Rh1 67.5(3) . . . . ?
C11 C12 N2 Rh1 -168.75(17) . . . . ?
C7 C8 N3 C5 0.5(3) . . . . ?
C9 C8 N3 C5 178.0(2) . . . . ?
C7 C8 N3 Rh1 -164.50(19) . . . . ?
C9 C8 N3 Rh1 13.0(4) . . . . ?
C6 C5 N3 C8 0.2(3) . . . . ?
C4 C5 N3 C8 179.7(2) . . . . ?
C6 C5 N3 Rh1 165.09(19) . . . . ?
C4 C5 N3 Rh1 -15.4(4) . . . . ?
N1 C3 O1 C2 -5.5(3) . . . . ?
C4 C3 O1 C2 173.1(2) . . . . ?
C1 C2 O1 C3 13.9(3) . . . . ?
N2 C10 O2 C11 -4.8(3) . . . . ?
C9 C10 O2 C11 169.9(2) . . . . ?
C12 C11 O2 C10 9.4(3) . . . . ?
O99 C99 Rh1 N1 -93(7) . . . . ?
O99 C99 Rh1 N2 86(7) . . . . ?
O99 C99 Rh1 N3 3(9) . . . . ?
C3 N1 Rh1 C99 -161.1(2) . . . . ?
C1 N1 Rh1 C99 23.2(2) . . . . ?
C3 N1 Rh1 N2 40.9(13) . . . . ?
C1 N1 Rh1 N2 -134.8(12) . . . . ?
C3 N1 Rh1 N3 21.3(2) . . . . ?
C1 N1 Rh1 N3 -154.42(19) . . . . ?
C10 N2 Rh1 C99 -154.5(2) . . . . ?
C12 N2 Rh1 C99 21.8(2) . . . . ?
C10 N2 Rh1 N1 3.5(14) . . . . ?
C12 N2 Rh1 N1 180(21) . . . . ?
C10 N2 Rh1 N3 23.1(2) . . . . ?
C12 N2 Rh1 N3 -160.5(2) . . . . ?
C8 N3 Rh1 C99 53(3) . . . . ?
C5 N3 Rh1 C99 -109(3) . . . . ?
C8 N3 Rh1 N1 149.4(2) . . . . ?
C5 N3 Rh1 N1 -12.7(2) . . . . ?
C8 N3 Rh1 N2 -29.2(2) . . . . ?
C5 N3 Rh1 N2 168.7(2) . . . . ?
